data_1513574
loop_
_publ_author_name
'Dubey, Ritesh'
'Pavan, Mysore S.'
'Guru Row, Tayur N.'
'Desiraju, Gautam R.'

_publ_section_title
;
 Crystal landscape in the orcinol:4,4'-bipyridine system: synthon
 modularity, polymorphism and transferability of multipole charge density
 parameters
;
_journal_issue 1
_journal_name_full IUCrJ
_journal_page_first 8
_journal_page_last 18
_journal_paper_doi 10.1107/S2052252513024421
_journal_volume 1
_journal_year 2014
_chemical_compound_source 'see text'
_chemical_formula_moiety '3(C10 H8 N2), 2(C7 H8 O2)'
_chemical_formula_sum 'C44 H40 N6 O4'
_chemical_formula_weight 716.84
_chemical_name_systematic ?
_space_group_IT_number 14
_symmetry_cell_setting monoclinic
_symmetry_Int_Tables_number 14
_symmetry_space_group_name_Hall '-P 2yn'
_symmetry_space_group_name_H-M 'P 1 21/n 1'
_atom_sites_solution_hydrogens mixed
_cell_angle_alpha 90
_cell_angle_beta 96.358(4)
_cell_angle_gamma 90
_cell_formula_units_Z 2
_cell_length_a 9.1938(4)
_cell_length_b 12.3828(6)
_cell_length_c 16.7311(8)
_cell_measurement_reflns_used 2861
_cell_measurement_temperature 296
_cell_measurement_theta_max 30.2158
_cell_measurement_theta_min 2.6544
_cell_volume 1893.04(15)
_computing_cell_refinement
;
CrysAlisPro, Agilent Technologies,
Version 1.171.35.19 (release 27-10-2011 CrysAlis171 .NET)
(compiled Oct 27 2011,15:02:11)
;
_computing_data_collection
;
CrysAlisPro, Agilent Technologies,
Version 1.171.35.19 (release 27-10-2011 CrysAlis171 .NET)
(compiled Oct 27 2011,15:02:11)
;
_computing_data_reduction
;
CrysAlisPro, Agilent Technologies,
Version 1.171.35.19 (release 27-10-2011 CrysAlis171 .NET)
(compiled Oct 27 2011,15:02:11)
;
_computing_publication_material 'PLATON (Spek, 2003)'
_computing_structure_refinement 'SHELXL-2013 (Sheldrick, 2013)'
_computing_structure_solution 'SHELXS-97 (Sheldrick, 2008)'
_diffrn_ambient_temperature 296
_diffrn_detector_area_resol_mean 16.0839
_diffrn_measured_fraction_theta_full 0.999
_diffrn_measured_fraction_theta_max 0.999
_diffrn_measurement_device_type 'Xcalibur, Eos, Nova'
_diffrn_measurement_method '\w scans'
_diffrn_radiation_monochromator mirror
_diffrn_radiation_probe x-ray
_diffrn_radiation_source 'Mova (Mo) X-ray Source'
_diffrn_radiation_type MoK\a
_diffrn_radiation_wavelength 0.71073
_diffrn_reflns_av_R_equivalents 0.0479
_diffrn_reflns_limit_h_max 11
_diffrn_reflns_limit_h_min -11
_diffrn_reflns_limit_k_max 15
_diffrn_reflns_limit_k_min -15
_diffrn_reflns_limit_l_max 21
_diffrn_reflns_limit_l_min -21
_diffrn_reflns_number 13235
_diffrn_reflns_reduction_process
;
;
_diffrn_reflns_theta_full 25.24
_diffrn_reflns_theta_max 27.00
_diffrn_reflns_theta_min 2.66
_exptl_absorpt_coefficient_mu 0.082
_exptl_absorpt_correction_T_max 0.999
_exptl_absorpt_correction_T_min 0.998
_exptl_absorpt_correction_type analytical
_exptl_absorpt_process_details
;
CrysAlisPro, Agilent Technologies,
Version 1.171.36.20 (release 27-06-2012 CrysAlis171 .NET)
(compiled Jul 11 2012,15:38:31)
Analytical numeric absorption correction using a multifaceted crystal
model based on expressions derived by R.C. Clark & J.S. Reid.
(Clark, R. C. & Reid, J. S. (1995). Acta Cryst. A51, 887-897)
;
_exptl_crystal_colour colourless
_exptl_crystal_density_diffrn 1.258
_exptl_crystal_density_method 'Not Measured'
_exptl_crystal_description block
_exptl_crystal_F_000 756
_exptl_crystal_size_max 0.5
_exptl_crystal_size_mid 0.3
_exptl_crystal_size_min 0.2
_refine_diff_density_max 0.228
_refine_diff_density_min -0.180
_refine_diff_density_rms 0.038
_refine_ls_extinction_coef 0.016(3)
_refine_ls_extinction_expression FC^*^=KFC[1+0.001XFC^2^\L^3^/SIN(2\Q)]^-1/4^
_refine_ls_extinction_method shelxl
_refine_ls_goodness_of_fit_ref 1.089
_refine_ls_hydrogen_treatment mixed
_refine_ls_matrix_type full
_refine_ls_number_parameters 253
_refine_ls_number_reflns 4129
_refine_ls_number_restraints 0
_refine_ls_restrained_S_all 1.089
_refine_ls_R_factor_all 0.1068
_refine_ls_R_factor_gt 0.0647
_refine_ls_shift/su_max 0.000
_refine_ls_shift/su_mean 0.000
_refine_ls_structure_factor_coef Fsqd
_refine_ls_weighting_details
;
WHERE P=(FO^2^+2FC^2^)/3
;
_refine_ls_weighting_scheme calc
_refine_ls_wR_factor_gt 0.1820
_refine_ls_wR_factor_ref 0.2202
_reflns_number_gt 2341
_reflns_number_total 4129
_reflns_threshold_expression >2sigma(I)
_cod_data_source_file lc5058sup1.cif
_cod_data_source_block III_296K
_cod_depositor_comments
;
The following automatic conversions were performed:

'_symmetry_cell_setting' value 'Monoclinic' changed to 'monoclinic'
according to
/usr/data/users/saulius/automatic-downloads/current/IUCr/lib/dictionaries/cif_core.dic
dictionary named 'cif_core.dic' version 2.4.2 from 2011-04-26.

Automatic conversion script
Id: cif_fix_values 2281 2013-09-26 08:29:07Z andrius 
;
_cod_original_sg_symbol_H-M 'P 21/n'
_cod_database_code 1513574

loop_
_symmetry_equiv_pos_site_id
_symmetry_equiv_pos_as_xyz
1 x,y,z
2 1/2-x,1/2+y,1/2-z
3 -x,-y,-z
4 1/2+x,1/2-y,1/2+z

loop_
_atom_site_aniso_label
_atom_site_aniso_U_11
_atom_site_aniso_U_22
_atom_site_aniso_U_33
_atom_site_aniso_U_23
_atom_site_aniso_U_13
_atom_site_aniso_U_12
O1 0.0762(10) 0.0645(10) 0.0943(12) -0.0015(8) 0.0382(9) 0.0035(8)
O2 0.0777(11) 0.0669(11) 0.1070(14) -0.0042(8) 0.0369(10) -0.0113(8)
C16 0.0508(11) 0.0733(14) 0.0510(11) -0.0029(9) 0.0171(9) -0.0026(9)
C17 0.0555(11) 0.0649(13) 0.0570(11) 0.0043(9) 0.0178(9) -0.0032(10)
C18 0.0547(11) 0.0630(13) 0.0485(10) 0.0010(9) 0.0121(8) -0.0008(9)
C19 0.0493(11) 0.0706(14) 0.0501(10) 0.0009(9) 0.0174(8) -0.0005(9)
C20 0.0563(11) 0.0638(13) 0.0563(11) 0.0003(10) 0.0130(9) -0.0080(10)
C21 0.0590(12) 0.0663(14) 0.0647(13) -0.0056(10) 0.0198(9) 0.0020(10)
C22 0.0639(14) 0.099(2) 0.0924(18) -0.0024(13) 0.0374(13) -0.0031(12)
N1 0.0678(12) 0.0969(15) 0.0822(14) -0.0072(11) 0.0230(11) 0.0136(10)
N2 0.0632(12) 0.0932(15) 0.0880(15) 0.0130(12) 0.0321(11) 0.0102(10)
C6 0.0738(16) 0.127(2) 0.0757(16) 0.0059(15) 0.0176(13) 0.0328(15)
C7 0.0660(14) 0.125(2) 0.0624(14) 0.0072(13) 0.0129(11) 0.0245(14)
C8 0.0514(11) 0.0740(13) 0.0590(12) -0.0005(10) 0.0117(9) -0.0050(10)
C9 0.0622(14) 0.156(3) 0.0652(15) 0.0068(15) 0.0143(11) 0.0205(15)
C10 0.0763(16) 0.164(3) 0.0626(15) 0.0016(15) 0.0223(13) 0.0227(18)
C11 0.0506(11) 0.0723(14) 0.0600(12) 0.0055(10) 0.0150(9) 0.0011(10)
C12 0.0651(14) 0.173(3) 0.0653(15) -0.0010(16) 0.0128(11) 0.0259(16)
C13 0.0783(17) 0.183(3) 0.0717(16) 0.0018(19) 0.0291(14) 0.0291(19)
C14 0.0566(13) 0.122(2) 0.0885(18) 0.0078(16) 0.0171(12) 0.0120(13)
C15 0.0571(14) 0.135(2) 0.0686(14) -0.0024(14) 0.0134(11) 0.0140(14)
N6 0.0699(14) 0.144(2) 0.0952(17) 0.0069(14) 0.0321(13) -0.0139(12)
C1 0.0631(14) 0.200(3) 0.0630(15) 0.0178(18) 0.0102(12) -0.0214(18)
C2 0.0732(18) 0.225(4) 0.0760(18) 0.030(2) 0.0224(15) -0.019(2)
C4 0.0661(15) 0.170(3) 0.0812(18) -0.0123(18) 0.0185(13) -0.0315(16)
C5 0.0666(14) 0.149(3) 0.0603(14) -0.0054(15) 0.0139(11) -0.0237(15)
C23 0.0532(11) 0.0752(14) 0.0567(12) -0.0005(10) 0.0153(9) -0.0001(10)

loop_
_atom_site_label
_atom_site_type_symbol
_atom_site_thermal_displace_type
_atom_site_fract_x
_atom_site_fract_y
_atom_site_fract_z
_atom_site_occupancy
_atom_site_U_iso_or_equiv
_atom_site_calc_flag
O1 O Uani 0.45109(17) 0.71149(12) 0.17397(10) 1.000 0.0762(6) .
O2 O Uani 0.46065(18) 1.09890(12) 0.18877(11) 1.000 0.0819(7) .
C16 C Uani 0.1993(2) 0.90333(16) 0.24775(11) 1.000 0.0575(7) .
C17 C Uani 0.2632(2) 0.80765(17) 0.22714(12) 1.000 0.0583(7) .
C18 C Uani 0.3935(2) 0.80885(16) 0.19251(11) 1.000 0.0549(7) .
C19 C Uani 0.4610(2) 0.90561(16) 0.17883(11) 1.000 0.0558(7) .
C20 C Uani 0.3977(2) 1.00087(17) 0.19962(12) 1.000 0.0583(7) .
C21 C Uani 0.2664(2) 0.99994(17) 0.23374(12) 1.000 0.0624(8) .
C22 C Uani 0.0569(2) 0.9022(2) 0.28537(16) 1.000 0.0830(10) .
N1 N Uani 0.7869(2) 0.59454(16) 0.38639(13) 1.000 0.0812(8) .
N2 N Uani 0.1787(2) 0.76328(18) 0.58013(12) 1.000 0.0797(8) .
C6 C Uani 0.7824(3) 0.5849(2) 0.46469(16) 1.000 0.0915(10) .
C7 C Uani 0.6665(2) 0.6144(2) 0.50384(15) 1.000 0.0840(9) .
C8 C Uani 0.5437(2) 0.65788(17) 0.46201(12) 1.000 0.0611(7) .
C9 C Uani 0.5463(2) 0.6652(3) 0.38001(15) 1.000 0.0939(12) .
C10 C Uani 0.6679(3) 0.6333(3) 0.34594(15) 1.000 0.0999(12) .
C11 C Uani 0.4167(2) 0.69450(17) 0.50194(12) 1.000 0.0603(7) .
C12 C Uani 0.4301(3) 0.7191(3) 0.58289(15) 1.000 0.1007(12) .
C13 C Uani 0.3103(3) 0.7521(3) 0.61822(17) 1.000 0.1095(13) .
C14 C Uani 0.1674(3) 0.7448(2) 0.50231(16) 1.000 0.0884(10) .
C15 C Uani 0.2803(2) 0.7099(2) 0.46229(15) 1.000 0.0864(9) .
N6 N Uani 0.6706(2) 0.4110(2) 0.07100(15) 1.000 0.1013(10) .
C1 C Uani 0.9193(3) 0.4631(3) 0.09482(15) 1.000 0.1085(12) .
C2 C Uani 0.7900(3) 0.4284(3) 0.11893(19) 1.000 0.1237(16) .
C4 C Uani 0.6820(3) 0.4279(3) -0.00456(17) 1.000 0.1050(13) .
C5 C Uani 0.8065(2) 0.4625(3) -0.03468(14) 1.000 0.0915(12) .
C23 C Uani 0.9313(2) 0.48152(17) 0.01493(12) 1.000 0.0610(7) .
H1O H Uiso 0.537(3) 0.720(2) 0.138(2) 1.000 0.137(11) .
H2O H Uiso 0.556(4) 1.091(3) 0.160(2) 1.000 0.161(14) .
H17 H Uiso 0.21860 0.74220 0.23660 1.000 0.0700 calc
H19 H Uiso 0.54850 0.90650 0.15580 1.000 0.0670 calc
H21 H Uiso 0.22380 1.06470 0.24710 1.000 0.0750 calc
H22A H Uiso 0.02550 0.82900 0.29110 0.500 0.1240 calc
H22B H Uiso -0.01640 0.94110 0.25160 0.500 0.1240 calc
H22C H Uiso 0.07130 0.93590 0.33730 0.500 0.1240 calc
H22D H Uiso 0.02810 0.97500 0.29560 0.500 0.1240 calc
H22E H Uiso 0.07000 0.86290 0.33510 0.500 0.1240 calc
H22F H Uiso -0.01770 0.86810 0.24930 0.500 0.1240 calc
H6 H Uiso 0.86400 0.55590 0.49510 1.000 0.1100 calc
H7 H Uiso 0.67060 0.60500 0.55920 1.000 0.1010 calc
H9 H Uiso 0.46540 0.69190 0.34780 1.000 0.1130 calc
H10 H Uiso 0.66610 0.63950 0.29040 1.000 0.1200 calc
H12 H Uiso 0.52060 0.71330 0.61350 1.000 0.1210 calc
H13 H Uiso 0.32310 0.76760 0.67290 1.000 0.1310 calc
H14 H Uiso 0.07710 0.75630 0.47270 1.000 0.1060 calc
H15 H Uiso 0.26410 0.69650 0.40730 1.000 0.1040 calc
H1 H Uiso 0.99970 0.47430 0.13280 1.000 0.1300 calc
H2 H Uiso 0.78700 0.41640 0.17360 1.000 0.1490 calc
H4 H Uiso 0.59960 0.41550 -0.04090 1.000 0.1260 calc
H5 H Uiso 0.80570 0.47320 -0.08970 1.000 0.1100 calc

loop_
_atom_type_symbol
_atom_type_description
_atom_type_scat_dispersion_real
_atom_type_scat_dispersion_imag
_atom_type_scat_source
O O 0.0106 0.0060 'International Tables Vol C Tables 4.2.6.8 and 6.1.1.4'
N N 0.0061 0.0033 'International Tables Vol C Tables 4.2.6.8 and 6.1.1.4'
H H 0.0000 0.0000 'International Tables Vol C Tables 4.2.6.8 and 6.1.1.4'
C C 0.0033 0.0016 'International Tables Vol C Tables 4.2.6.8 and 6.1.1.4'

loop_
_geom_angle_atom_site_label_1
_geom_angle_atom_site_label_2
_geom_angle_atom_site_label_3
_geom_angle
_geom_angle_site_symmetry_3
_geom_angle_publ_flag
C18 O1 H1O 112.1(14) . no
C20 O2 H2O 111(2) . no
C6 N1 C10 115.4(2) . yes
C13 N2 C14 115.5(2) . yes
C2 N6 C4 114.8(2) . yes
C17 C16 C22 120.43(18) . no
C21 C16 C22 120.18(18) . no
C17 C16 C21 119.39(17) . no
C16 C17 C18 120.35(19) . no
O1 C18 C17 117.37(18) . yes
C17 C18 C19 120.23(18) . no
O1 C18 C19 122.40(17) . yes
C18 C19 C20 119.44(17) . no
O2 C20 C19 122.06(17) . yes
O2 C20 C21 117.49(18) . yes
C19 C20 C21 120.45(19) . no
C16 C21 C20 120.14(19) . no
C18 C17 H17 120.00 . no
C16 C17 H17 120.00 . no
C18 C19 H19 120.00 . no
C20 C19 H19 120.00 . no
C16 C21 H21 120.00 . no
C20 C21 H21 120.00 . no
C16 C22 H22C 109.00 . no
C16 C22 H22E 109.00 . no
C16 C22 H22F 109.00 . no
C16 C22 H22D 109.00 . no
C16 C22 H22A 110.00 . no
C16 C22 H22B 109.00 . no
H22A C22 H22E 56.00 . no
H22A C22 H22F 56.00 . no
H22B C22 H22C 109.00 . no
H22B C22 H22D 56.00 . no
H22B C22 H22E 141.00 . no
H22B C22 H22F 56.00 . no
H22C C22 H22D 56.00 . no
H22C C22 H22E 56.00 . no
H22C C22 H22F 141.00 . no
H22D C22 H22E 109.00 . no
H22D C22 H22F 109.00 . no
H22E C22 H22F 110.00 . no
H22A C22 H22B 109.00 . no
H22A C22 H22C 109.00 . no
H22A C22 H22D 141.00 . no
N1 C6 C7 124.4(2) . yes
C6 C7 C8 120.3(2) . no
C7 C8 C11 122.44(19) . no
C9 C8 C11 122.09(18) . no
C7 C8 C9 115.47(19) . no
C8 C9 C10 120.1(2) . no
N1 C10 C9 124.3(2) . yes
C8 C11 C12 121.44(19) . no
C12 C11 C15 115.0(2) . no
C8 C11 C15 123.49(19) . no
C11 C12 C13 120.1(2) . no
N2 C13 C12 124.4(3) . yes
N2 C14 C15 124.0(2) . yes
C11 C15 C14 120.9(2) . no
N1 C6 H6 118.00 . no
C7 C6 H6 118.00 . no
C8 C7 H7 120.00 . no
C6 C7 H7 120.00 . no
C8 C9 H9 120.00 . no
C10 C9 H9 120.00 . no
C9 C10 H10 118.00 . no
N1 C10 H10 118.00 . no
C11 C12 H12 120.00 . no
C13 C12 H12 120.00 . no
C12 C13 H13 118.00 . no
N2 C13 H13 118.00 . no
N2 C14 H14 118.00 . no
C15 C14 H14 118.00 . no
C11 C15 H15 120.00 . no
C14 C15 H15 120.00 . no
C2 C1 C23 120.4(2) . no
N6 C2 C1 124.8(3) . yes
N6 C4 C5 124.8(3) . yes
C4 C5 C23 120.8(2) . no
C1 C23 C5 114.3(2) . no
C1 C23 C23 122.9(2) 3_765 no
C5 C23 C23 122.75(19) 3_765 no
C2 C1 H1 120.00 . no
C23 C1 H1 120.00 . no
N6 C2 H2 118.00 . no
C1 C2 H2 118.00 . no
N6 C4 H4 118.00 . no
C5 C4 H4 118.00 . no
C4 C5 H5 120.00 . no
C23 C5 H5 120.00 . no

loop_
_geom_bond_atom_site_label_1
_geom_bond_atom_site_label_2
_geom_bond_distance
_geom_bond_site_symmetry_2
_geom_bond_publ_flag
O1 C18 1.366(2) . yes
O2 C20 1.366(3) . yes
O1 H1O 1.05(3) . no
O2 H2O 1.05(4) . no
N1 C6 1.321(3) . yes
N1 C10 1.312(3) . yes
N2 C13 1.311(3) . yes
N2 C14 1.315(3) . yes
N6 C4 1.297(4) . yes
N6 C2 1.304(4) . yes
C16 C21 1.378(3) . no
C16 C22 1.514(3) . no
C16 C17 1.383(3) . no
C17 C18 1.387(3) . no
C18 C19 1.380(3) . no
C19 C20 1.377(3) . no
C20 C21 1.391(3) . no
C17 H17 0.9300 . no
C19 H19 0.9300 . no
C21 H21 0.9300 . no
C22 H22D 0.9600 . no
C22 H22E 0.9600 . no
C22 H22B 0.9600 . no
C22 H22C 0.9600 . no
C22 H22A 0.9600 . no
C22 H22F 0.9600 . no
C6 C7 1.361(3) . no
C7 C8 1.371(3) . no
C8 C11 1.479(3) . no
C8 C9 1.378(3) . no
C9 C10 1.368(4) . no
C11 C15 1.366(3) . no
C11 C12 1.380(3) . no
C12 C13 1.369(4) . no
C14 C15 1.366(3) . no
C6 H6 0.9300 . no
C7 H7 0.9300 . no
C9 H9 0.9300 . no
C10 H10 0.9300 . no
C12 H12 0.9300 . no
C13 H13 0.9300 . no
C14 H14 0.9300 . no
C15 H15 0.9300 . no
C1 C2 1.366(4) . no
C1 C23 1.372(3) . no
C4 C5 1.370(4) . no
C5 C23 1.360(3) . no
C23 C23 1.481(3) 3_765 no
C1 H1 0.9300 . no
C2 H2 0.9300 . no
C4 H4 0.9300 . no
C5 H5 0.9300 . no

loop_
_geom_contact_atom_site_label_1
_geom_contact_atom_site_label_2
_geom_contact_distance
_geom_contact_site_symmetry_2
_geom_contact_publ_flag
O1 N2 2.769(2) 4_564 no
O2 N1 2.760(3) 2_655 no
O1 H9 2.9100 . no
O1 H4 2.7200 3_665 no
O1 H10 2.7600 . no
O1 H21 2.8500 2_545 no
O2 H15 2.7500 2_555 no
O2 H17 2.8100 2_555 no
O2 H22A 2.8700 2_555 no
N1 O2 2.760(3) 2_645 no
N2 O1 2.769(2) 4_465 no
N2 C19 3.441(3) 4_465 no
N6 C22 3.358(3) 2_545 no
N1 H2O 1.71(4) 2_645 no
N1 H19 2.9100 2_645 no
N2 H19 2.7900 4_465 no
N2 H1O 1.72(3) 4_465 no
N6 H22E 2.9100 2_545 no
N6 H22C 2.8500 2_545 no
C2 C9 3.589(5) 2_645 no
C9 C2 3.589(5) 2_655 no
C19 N2 3.441(3) 4_564 no
C22 N6 3.358(3) 2_555 no
C1 H5 2.6600 3_765 no
C5 H1 2.6700 3_765 no
C6 H2O 2.69(3) 2_645 no
C7 H12 2.6900 . no
C9 H15 2.7100 . no
C10 H2O 2.61(4) 2_645 no
C12 H7 2.6900 . no
C12 H22F 2.9800 4_565 no
C13 H1O 2.59(3) 4_465 no
C13 H22F 2.9600 4_565 no
C14 H1O 2.72(3) 4_465 no
C15 H9 2.7100 . no
C16 H12 3.0000 4_464 no
C17 H21 3.0400 2_545 no
C17 H12 2.7800 4_464 no
C17 H7 3.0400 4_464 no
C17 H9 2.9600 . no
C18 H7 3.0500 4_464 no
C18 H9 2.9800 . no
C20 H1 2.8800 2_655 no
C21 H17 3.0400 2_555 no
C21 H5 2.9500 4_465 no
C21 H1 2.9400 2_655 no
H1 C20 2.8800 2_645 no
H1 C5 2.6700 3_765 no
H1 H5 2.1000 3_765 no
H1 C21 2.9400 2_645 no
H1O N2 1.72(3) 4_564 no
H1O C13 2.59(3) 4_564 no
H1O H4 2.5700 3_665 no
H1O H19 2.3300 . no
H1O C14 2.72(3) 4_564 no
H2O N1 1.71(4) 2_655 no
H2O C6 2.69(3) 2_655 no
H2O H19 2.2900 . no
H2O C10 2.61(4) 2_655 no
H4 H1O 2.5700 3_665 no
H4 O1 2.7200 3_665 no
H5 C1 2.6600 3_765 no
H5 C21 2.9500 4_564 no
H5 H1 2.1000 3_765 no
H7 C18 3.0500 4_565 no
H7 H12 2.1900 . no
H7 C17 3.0400 4_565 no
H7 C12 2.6900 . no
H9 C15 2.7100 . no
H9 C17 2.9600 . no
H9 O1 2.9100 . no
H9 H15 2.2000 . no
H9 C18 2.9800 . no
H10 O1 2.7600 . no
H12 C16 3.0000 4_565 no
H12 C7 2.6900 . no
H12 H7 2.1900 . no
H12 H22F 2.5500 4_565 no
H12 C17 2.7800 4_565 no
H13 H22F 2.4900 4_565 no
H15 O2 2.7500 2_545 no
H15 H9 2.2000 . no
H15 C9 2.7100 . no
H17 O2 2.8100 2_545 no
H17 C21 3.0400 2_545 no
H17 H21 2.2700 2_545 no
H17 H22A 2.3400 . no
H19 N2 2.7900 4_564 no
H19 H1O 2.3300 . no
H19 H2O 2.2900 . no
H19 N1 2.9100 2_655 no
H21 H17 2.2700 2_555 no
H21 O1 2.8500 2_555 no
H21 C17 3.0400 2_555 no
H21 H22D 2.3400 . no
H22A O2 2.8700 2_545 no
H22A H17 2.3400 . no
H22C N6 2.8500 2_555 no
H22D H21 2.3400 . no
H22E N6 2.9100 2_555 no
H22F H13 2.4900 4_464 no
H22F C12 2.9800 4_464 no
H22F C13 2.9600 4_464 no
H22F H12 2.5500 4_464 no

loop_
_geom_hbond_atom_site_label_D
_geom_hbond_atom_site_label_H
_geom_hbond_atom_site_label_A
_geom_hbond_distance_DH
_geom_hbond_distance_HA
_geom_hbond_distance_DA
_geom_hbond_angle_DHA
_geom_hbond_site_symmetry_A
_geom_hbond_publ_flag
O1 H1O N2 1.05(3) 1.72(3) 2.769(2) 179(3) 4_564 yes
O2 H2O N1 1.05(4) 1.71(4) 2.760(3) 173(3) 2_655 yes

loop_
_geom_torsion_atom_site_label_1
_geom_torsion_atom_site_label_2
_geom_torsion_atom_site_label_3
_geom_torsion_atom_site_label_4
_geom_torsion
_geom_torsion_site_symmetry_3
_geom_torsion_site_symmetry_4
_geom_torsion_publ_flag
C6 N1 C10 C9 1.6(5) . . no
C10 N1 C6 C7 -1.6(4) . . no
C13 N2 C14 C15 3.8(4) . . no
C14 N2 C13 C12 -2.8(5) . . no
C2 N6 C4 C5 -0.7(5) . . no
C4 N6 C2 C1 0.9(5) . . no
C17 C16 C21 C20 -0.4(3) . . no
C22 C16 C21 C20 179.61(19) . . no
C22 C16 C17 C18 179.86(19) . . no
C21 C16 C17 C18 -0.1(3) . . no
C16 C17 C18 O1 179.69(17) . . no
C16 C17 C18 C19 0.4(3) . . no
C17 C18 C19 C20 -0.2(3) . . no
O1 C18 C19 C20 -179.41(18) . . no
C18 C19 C20 O2 178.88(18) . . no
C18 C19 C20 C21 -0.4(3) . . no
C19 C20 C21 C16 0.7(3) . . no
O2 C20 C21 C16 -178.62(18) . . no
N1 C6 C7 C8 -0.3(4) . . no
C6 C7 C8 C9 2.1(4) . . no
C6 C7 C8 C11 -178.0(2) . . no
C7 C8 C11 C12 20.8(4) . . no
C7 C8 C11 C15 -161.4(2) . . no
C11 C8 C9 C10 178.0(3) . . no
C7 C8 C9 C10 -2.0(4) . . no
C9 C8 C11 C12 -159.2(3) . . no
C9 C8 C11 C15 18.6(4) . . no
C8 C9 C10 N1 0.2(5) . . no
C15 C11 C12 C13 2.4(4) . . no
C8 C11 C15 C14 -179.4(2) . . no
C8 C11 C12 C13 -179.6(3) . . no
C12 C11 C15 C14 -1.4(4) . . no
C11 C12 C13 N2 -0.4(6) . . no
N2 C14 C15 C11 -1.8(4) . . no
C2 C1 C23 C23 -179.6(3) . 3_765 no
C23 C1 C2 N6 -0.6(6) . . no
C2 C1 C23 C5 0.1(5) . . no
N6 C4 C5 C23 0.4(6) . . no
C4 C5 C23 C1 0.0(5) . . no
C4 C5 C23 C23 179.7(3) . 3_765 no
C1 C23 C23 C1 180.0(3) 3_765 3_765 no
C1 C23 C23 C5 -0.3(4) 3_765 3_765 no
C5 C23 C23 C1 0.3(4) 3_765 3_765 no
C5 C23 C23 C5 180.0(3) 3_765 3_765 no
